data_7118922
loop_
_publ_author_name
'Wang, Huan'
'Zhang, Zhiyun'
'Zhou, Haitao'
'Wang, Tonghai'
'Su, Jianhua'
'Tong, Xiaofeng'
'Tian, He'

_publ_section_title
;
 Cu-catalyzed C-H amination/Ullmann N-arylation domino reaction: a
 straightforward synthesis of
 9,14-diaryl-9,14-dihydrodibenzo[a,c]phenazine.
;
_journal_issue 31
_journal_name_full 'Chemical communications (Cambridge, England)'
_journal_page_first 5459
_journal_page_last 5462
_journal_paper_doi 10.1039/c6cc01569g
_journal_volume 52
_journal_year 2016
_chemical_formula_sum 'C34.5 H25 Cl N2 O2'
_chemical_formula_weight 535.02
_chemical_name_systematic
; 
 ? 
;
_space_group_IT_number 15
_symmetry_cell_setting monoclinic
_symmetry_space_group_name_Hall '-C 2yc'
_symmetry_space_group_name_H-M 'C 1 2/c 1'
_atom_sites_solution_hydrogens geom
_atom_sites_solution_primary direct
_atom_sites_solution_secondary difmap
_audit_block_doi 10.5517/ccyv2b5
_audit_creation_method SHELXL-97
_audit_update_record
;
2015-11-30 deposited with the CCDC.
2016-03-16 downloaded from the CCDC.
;
_cell_angle_alpha 90.00
_cell_angle_beta 92.570(2)
_cell_angle_gamma 90.00
_cell_formula_units_Z 8
_cell_length_a 15.3088(9)
_cell_length_b 17.9930(11)
_cell_length_c 19.4932(12)
_cell_measurement_reflns_used 4524
_cell_measurement_temperature 293(2)
_cell_measurement_theta_max 56.508
_cell_measurement_theta_min 4.534
_cell_volume 5364.0(6)
_computing_cell_refinement 'Bruker SMART'
_computing_data_collection 'Bruker SMART'
_computing_data_reduction 'Bruker SHELXTL'
_computing_molecular_graphics 'Bruker SHELXTL'
_computing_publication_material 'Bruker SHELXTL'
_computing_structure_refinement 'SHELXL-97 (Sheldrick, 1997)'
_computing_structure_solution 'SHELXS-97 (Sheldrick, 1990)'
_diffrn_ambient_temperature 293(2)
_diffrn_measured_fraction_theta_full 0.999
_diffrn_measured_fraction_theta_max 0.999
_diffrn_measurement_device_type 'CCD area detector'
_diffrn_measurement_method 'phi and omega scans'
_diffrn_radiation_monochromator graphite
_diffrn_radiation_source 'fine-focus sealed tube'
_diffrn_radiation_type MoK\a
_diffrn_radiation_wavelength 0.71073
_diffrn_reflns_av_R_equivalents 0.0233
_diffrn_reflns_av_sigmaI/netI 0.0273
_diffrn_reflns_limit_h_max 18
_diffrn_reflns_limit_h_min -18
_diffrn_reflns_limit_k_max 21
_diffrn_reflns_limit_k_min -20
_diffrn_reflns_limit_l_max 23
_diffrn_reflns_limit_l_min -23
_diffrn_reflns_number 15604
_diffrn_reflns_theta_full 25.50
_diffrn_reflns_theta_max 25.50
_diffrn_reflns_theta_min 1.75
_exptl_absorpt_coefficient_mu 0.178
_exptl_absorpt_correction_T_max 1.00000
_exptl_absorpt_correction_T_min 0.77314
_exptl_absorpt_correction_type empirical
_exptl_absorpt_process_details sadabs
_exptl_crystal_colour green
_exptl_crystal_density_diffrn 1.325
_exptl_crystal_density_method 'not measured'
_exptl_crystal_description prismatic
_exptl_crystal_F_000 2232
_exptl_crystal_size_max 0.311
_exptl_crystal_size_mid 0.257
_exptl_crystal_size_min 0.205
_refine_diff_density_max 0.491
_refine_diff_density_min -0.650
_refine_diff_density_rms 0.046
_refine_ls_extinction_method none
_refine_ls_goodness_of_fit_ref 1.019
_refine_ls_hydrogen_treatment constr
_refine_ls_matrix_type full
_refine_ls_number_parameters 358
_refine_ls_number_reflns 5002
_refine_ls_number_restraints 0
_refine_ls_restrained_S_all 1.019
_refine_ls_R_factor_all 0.0710
_refine_ls_R_factor_gt 0.0581
_refine_ls_shift/su_max 0.000
_refine_ls_shift/su_mean 0.000
_refine_ls_structure_factor_coef Fsqd
_refine_ls_weighting_details 'calc w=1/[\s^2^(Fo^2^)+(0.0946P)^2^+5.2331P] where P=(Fo^2^+2Fc^2^)/3'
_refine_ls_weighting_scheme calc
_refine_ls_wR_factor_gt 0.1653
_refine_ls_wR_factor_ref 0.1780
_reflns_number_gt 3936
_reflns_number_total 5002
_reflns_threshold_expression >2sigma(I)
_cod_data_source_file c6cc01569g2.cif
_cod_data_source_block cd21251
_cod_depositor_comments
;
The following automatic conversions were performed:

'_symmetry_cell_setting' value 'Monoclinic' changed to 'monoclinic'
according to
/usr/data/users/saulius/crontab/automatic-downloads/rss-feeds/RSC/lib/dictionaries/cif_core.dic
dictionary named 'cif_core.dic' version 2.4.2 from 2011-04-26.

Automatic conversion script
Id: cif_fix_values 4268 2015-11-12 08:31:59Z antanas 

 Adding full bibliography for 7118922--7118925.cif.
;
_cod_original_sg_symbol_H-M C2/c
_cod_original_formula_sum 'C34.50 H25 Cl N2 O2'
_cod_database_code 7118922

loop_
_symmetry_equiv_pos_as_xyz
'x, y, z'
'-x, y, -z+1/2'
'x+1/2, y+1/2, z'
'-x+1/2, y+1/2, -z+1/2'
'-x, -y, -z'
'x, -y, z-1/2'
'-x+1/2, -y+1/2, -z'
'x+1/2, -y+1/2, z-1/2'

loop_
_atom_site_label
_atom_site_type_symbol
_atom_site_fract_x
_atom_site_fract_y
_atom_site_fract_z
_atom_site_U_iso_or_equiv
_atom_site_adp_type
_atom_site_occupancy
_atom_site_symmetry_multiplicity
_atom_site_calc_flag
_atom_site_refinement_flags
Cl1 Cl 0.40656(14) 0.80931(15) 0.25505(12) 0.2096(10) Uani 1 1 d .
N1 N 0.19350(11) 0.00518(10) 0.38775(9) 0.0414(4) Uani 1 1 d .
N2 N 0.26335(11) 0.02736(10) 0.51489(10) 0.0435(4) Uani 1 1 d .
O1 O 0.37795(13) 0.22393(12) 0.17664(12) 0.0797(6) Uani 1 1 d .
O2 O 0.45308(11) 0.11848(10) 0.16808(9) 0.0589(5) Uani 1 1 d .
C1 C 0.23659(13) -0.05685(11) 0.42083(11) 0.0408(5) Uani 1 1 d .
C2 C 0.23763(14) -0.12683(12) 0.39180(12) 0.0460(5) Uani 1 1 d .
H2 H 0.2097 -0.1354 0.3492 0.055 Uiso 1 1 calc R
C3 C 0.28044(16) -0.18411(13) 0.42661(14) 0.0535(6) Uani 1 1 d .
H3 H 0.2831 -0.2310 0.4067 0.064 Uiso 1 1 calc R
C4 C 0.31908(15) -0.17169(13) 0.49068(14) 0.0537(6) Uani 1 1 d .
H4 H 0.3481 -0.2103 0.5138 0.064 Uiso 1 1 calc R
C5 C 0.31533(14) -0.10279(12) 0.52102(13) 0.0474(5) Uani 1 1 d .
H5 H 0.3395 -0.0955 0.5651 0.057 Uiso 1 1 calc R
C6 C 0.27532(13) -0.04440(11) 0.48556(11) 0.0407(5) Uani 1 1 d .
C7 C 0.14252(13) 0.04558(11) 0.43573(11) 0.0385(5) Uani 1 1 d .
C8 C 0.17813(13) 0.05591(11) 0.49942(11) 0.0397(5) Uani 1 1 d .
C9 C 0.12899(13) 0.08841(11) 0.55325(11) 0.0410(5) Uani 1 1 d .
C10 C 0.16414(16) 0.09517(14) 0.62069(12) 0.0541(6) Uani 1 1 d .
H10 H 0.2206 0.0785 0.6313 0.065 Uiso 1 1 calc R
C11 C 0.11674(19) 0.12573(17) 0.67055(14) 0.0680(8) Uani 1 1 d .
H11 H 0.1409 0.1302 0.7150 0.082 Uiso 1 1 calc R
C12 C 0.03222(19) 0.15030(17) 0.65532(14) 0.0674(8) Uani 1 1 d .
H12 H -0.0001 0.1713 0.6896 0.081 Uiso 1 1 calc R
C13 C -0.00375(16) 0.14380(14) 0.59024(13) 0.0531(6) Uani 1 1 d .
H13 H -0.0605 0.1606 0.5809 0.064 Uiso 1 1 calc R
C14 C 0.04287(13) 0.11234(11) 0.53729(11) 0.0404(5) Uani 1 1 d .
C15 C 0.00489(13) 0.10214(11) 0.46834(11) 0.0386(5) Uani 1 1 d .
C16 C -0.08127(14) 0.12394(13) 0.44956(12) 0.0468(5) Uani 1 1 d .
H16 H -0.1147 0.1474 0.4818 0.056 Uiso 1 1 calc R
C17 C -0.11662(15) 0.11145(15) 0.38551(13) 0.0563(6) Uani 1 1 d .
H17 H -0.1733 0.1271 0.3742 0.068 Uiso 1 1 calc R
C18 C -0.06879(16) 0.07552(16) 0.33680(13) 0.0588(6) Uani 1 1 d .
H18 H -0.0937 0.0665 0.2932 0.071 Uiso 1 1 calc R
C19 C 0.01519(15) 0.05322(14) 0.35275(12) 0.0501(6) Uani 1 1 d .
H19 H 0.0469 0.0289 0.3199 0.060 Uiso 1 1 calc R
C20 C 0.05378(13) 0.06673(11) 0.41805(11) 0.0396(5) Uani 1 1 d .
C21 C 0.23950(13) 0.04369(12) 0.33792(10) 0.0400(5) Uani 1 1 d .
C22 C 0.30212(17) 0.00686(14) 0.30077(13) 0.0550(6) Uani 1 1 d .
H22 H 0.3121 -0.0435 0.3083 0.066 Uiso 1 1 calc R
C23 C 0.34919(17) 0.04383(14) 0.25336(13) 0.0554(6) Uani 1 1 d .
H23 H 0.3911 0.0182 0.2296 0.067 Uiso 1 1 calc R
C24 C 0.33568(14) 0.11815(13) 0.24013(11) 0.0452(5) Uani 1 1 d .
C25 C 0.27184(15) 0.15479(13) 0.27539(12) 0.0486(5) Uani 1 1 d .
H25 H 0.2609 0.2048 0.2664 0.058 Uiso 1 1 calc R
C26 C 0.22415(15) 0.11819(13) 0.32372(12) 0.0466(5) Uani 1 1 d .
H26 H 0.1816 0.1437 0.3468 0.056 Uiso 1 1 calc R
C27 C 0.38965(15) 0.16048(15) 0.19236(12) 0.0500(6) Uani 1 1 d .
C28 C 0.51225(17) 0.15301(18) 0.12214(14) 0.0666(8) Uani 1 1 d .
H28A H 0.4793 0.1784 0.0862 0.100 Uiso 1 1 calc R
H28B H 0.5482 0.1156 0.1024 0.100 Uiso 1 1 calc R
H28C H 0.5487 0.1880 0.1472 0.100 Uiso 1 1 calc R
C29 C 0.33352(13) 0.07749(12) 0.52980(11) 0.0437(5) Uani 1 1 d .
C30 C 0.32173(16) 0.15291(14) 0.52044(16) 0.0615(7) Uani 1 1 d .
H30 H 0.2684 0.1704 0.5024 0.074 Uiso 1 1 calc R
C31 C 0.38775(18) 0.20282(16) 0.53741(17) 0.0705(8) Uani 1 1 d .
H31 H 0.3780 0.2534 0.5313 0.085 Uiso 1 1 calc R
C32 C 0.46709(17) 0.17866(16) 0.56301(15) 0.0661(7) Uani 1 1 d .
H32 H 0.5113 0.2123 0.5749 0.079 Uiso 1 1 calc R
C33 C 0.48031(17) 0.10400(17) 0.57093(16) 0.0678(8) Uani 1 1 d .
H33 H 0.5346 0.0870 0.5876 0.081 Uiso 1 1 calc R
C34 C 0.41472(16) 0.05315(15) 0.55470(15) 0.0586(7) Uani 1 1 d .
H34 H 0.4252 0.0026 0.5605 0.070 Uiso 1 1 calc R
C35 C 0.5000 0.7558(5) 0.2500 0.205(5) Uani 1 2 d S
H35A H 0.4942 0.7240 0.2098 0.246 Uiso 0.50 1 calc PR
H35B H 0.5058 0.7240 0.2902 0.246 Uiso 0.50 1 calc PR

loop_
_atom_site_aniso_label
_atom_site_aniso_U_11
_atom_site_aniso_U_22
_atom_site_aniso_U_33
_atom_site_aniso_U_23
_atom_site_aniso_U_13
_atom_site_aniso_U_12
Cl1 0.1613(16) 0.270(2) 0.202(2) -0.0612(18) 0.0493(14) -0.0337(16)
N1 0.0392(9) 0.0448(10) 0.0414(10) 0.0069(8) 0.0136(7) 0.0076(7)
N2 0.0326(9) 0.0426(10) 0.0554(11) -0.0005(8) 0.0025(8) 0.0037(7)
O1 0.0722(13) 0.0674(13) 0.1017(16) 0.0338(12) 0.0296(11) -0.0009(10)
O2 0.0531(10) 0.0731(11) 0.0518(10) 0.0123(8) 0.0167(8) -0.0061(8)
C1 0.0353(10) 0.0407(11) 0.0476(12) 0.0080(9) 0.0151(9) 0.0020(8)
C2 0.0425(12) 0.0459(12) 0.0508(13) 0.0010(10) 0.0148(10) -0.0012(9)
C3 0.0487(13) 0.0394(12) 0.0738(17) 0.0041(11) 0.0186(12) 0.0005(10)
C4 0.0398(12) 0.0416(12) 0.0805(18) 0.0176(12) 0.0097(12) 0.0034(10)
C5 0.0344(11) 0.0475(12) 0.0604(14) 0.0110(10) 0.0030(10) 0.0009(9)
C6 0.0296(10) 0.0417(11) 0.0514(13) 0.0044(9) 0.0091(9) -0.0002(8)
C7 0.0349(10) 0.0403(11) 0.0412(11) 0.0070(9) 0.0113(9) 0.0035(8)
C8 0.0326(10) 0.0389(11) 0.0480(12) 0.0057(9) 0.0069(9) 0.0022(8)
C9 0.0383(11) 0.0391(11) 0.0461(12) 0.0016(9) 0.0063(9) -0.0003(9)
C10 0.0478(13) 0.0648(15) 0.0494(13) -0.0038(11) -0.0003(10) 0.0083(11)
C11 0.0716(18) 0.086(2) 0.0459(14) -0.0132(13) -0.0023(13) 0.0118(15)
C12 0.0694(18) 0.0825(19) 0.0513(15) -0.0096(13) 0.0145(13) 0.0182(15)
C13 0.0463(13) 0.0585(14) 0.0553(14) -0.0024(11) 0.0128(11) 0.0094(11)
C14 0.0372(11) 0.0365(10) 0.0481(12) 0.0032(9) 0.0104(9) 0.0011(8)
C15 0.0348(10) 0.0345(10) 0.0471(12) 0.0070(9) 0.0089(9) 0.0005(8)
C16 0.0353(11) 0.0480(12) 0.0577(14) 0.0039(10) 0.0095(10) 0.0060(9)
C17 0.0372(12) 0.0706(16) 0.0609(15) 0.0091(12) -0.0004(11) 0.0091(11)
C18 0.0501(14) 0.0795(18) 0.0463(13) 0.0064(12) -0.0036(11) 0.0066(12)
C19 0.0444(12) 0.0644(15) 0.0419(12) 0.0064(11) 0.0073(10) 0.0073(11)
C20 0.0362(11) 0.0403(11) 0.0429(12) 0.0090(9) 0.0088(9) 0.0012(8)
C21 0.0368(11) 0.0467(12) 0.0370(11) 0.0042(9) 0.0053(8) 0.0003(9)
C22 0.0635(15) 0.0469(13) 0.0566(14) 0.0088(11) 0.0269(12) 0.0080(11)
C23 0.0586(15) 0.0560(14) 0.0539(14) 0.0019(11) 0.0263(12) 0.0028(11)
C24 0.0415(12) 0.0556(13) 0.0385(11) 0.0059(10) 0.0020(9) -0.0049(10)
C25 0.0441(12) 0.0480(12) 0.0537(13) 0.0126(10) 0.0030(10) 0.0011(10)
C26 0.0413(12) 0.0486(12) 0.0507(13) 0.0054(10) 0.0094(10) 0.0062(9)
C27 0.0417(12) 0.0639(15) 0.0443(12) 0.0094(11) 0.0013(10) -0.0084(11)
C28 0.0500(14) 0.094(2) 0.0573(15) 0.0189(14) 0.0129(12) -0.0133(14)
C29 0.0358(11) 0.0488(12) 0.0471(12) -0.0014(10) 0.0076(9) 0.0000(9)
C30 0.0423(13) 0.0513(14) 0.091(2) 0.0086(13) 0.0050(13) 0.0004(11)
C31 0.0559(16) 0.0522(15) 0.105(2) 0.0017(15) 0.0163(15) -0.0055(12)
C32 0.0491(15) 0.0690(17) 0.0812(19) -0.0130(15) 0.0148(13) -0.0166(13)
C33 0.0398(13) 0.0783(19) 0.085(2) -0.0009(15) -0.0042(13) -0.0038(12)
C34 0.0425(13) 0.0539(14) 0.0786(18) 0.0019(12) -0.0053(12) 0.0013(11)
C35 0.358(17) 0.109(6) 0.159(8) 0.000 0.116(10) 0.000

loop_
_atom_type_symbol
_atom_type_description
_atom_type_scat_dispersion_real
_atom_type_scat_dispersion_imag
_atom_type_scat_source
C C 0.0033 0.0016 'International Tables Vol C Tables 4.2.6.8 and 6.1.1.4'
H H 0.0000 0.0000 'International Tables Vol C Tables 4.2.6.8 and 6.1.1.4'
N N 0.0061 0.0033 'International Tables Vol C Tables 4.2.6.8 and 6.1.1.4'
O O 0.0106 0.0060 'International Tables Vol C Tables 4.2.6.8 and 6.1.1.4'
Cl Cl 0.1484 0.1585 'International Tables Vol C Tables 4.2.6.8 and 6.1.1.4'

loop_
_geom_angle_atom_site_label_1
_geom_angle_atom_site_label_2
_geom_angle_atom_site_label_3
_geom_angle
_geom_angle_site_symmetry_1
_geom_angle_site_symmetry_3
C21 N1 C1 117.33(16) . .
C21 N1 C7 120.10(17) . .
C1 N1 C7 110.62(16) . .
C8 N2 C29 119.44(17) . .
C8 N2 C6 112.02(17) . .
C29 N2 C6 123.10(17) . .
C27 O2 C28 117.6(2) . .
C2 C1 C6 120.5(2) . .
C2 C1 N1 122.6(2) . .
C6 C1 N1 116.88(19) . .
C1 C2 C3 119.5(2) . .
C1 C2 H2 120.3 . .
C3 C2 H2 120.3 . .
C4 C3 C2 119.9(2) . .
C4 C3 H3 120.0 . .
C2 C3 H3 120.0 . .
C5 C4 C3 120.8(2) . .
C5 C4 H4 119.6 . .
C3 C4 H4 119.6 . .
C4 C5 C6 119.7(2) . .
C4 C5 H5 120.2 . .
C6 C5 H5 120.2 . .
C5 C6 C1 119.5(2) . .
C5 C6 N2 123.2(2) . .
C1 C6 N2 116.93(18) . .
C8 C7 C20 121.58(19) . .
C8 C7 N1 117.34(18) . .
C20 C7 N1 120.75(18) . .
C7 C8 N2 118.39(19) . .
C7 C8 C9 121.61(19) . .
N2 C8 C9 119.71(19) . .
C10 C9 C14 119.8(2) . .
C10 C9 C8 121.8(2) . .
C14 C9 C8 118.48(19) . .
C11 C10 C9 120.8(2) . .
C11 C10 H10 119.6 . .
C9 C10 H10 119.6 . .
C10 C11 C12 120.0(2) . .
C10 C11 H11 120.0 . .
C12 C11 H11 120.0 . .
C13 C12 C11 120.3(2) . .
C13 C12 H12 119.8 . .
C11 C12 H12 119.8 . .
C12 C13 C14 121.5(2) . .
C12 C13 H13 119.3 . .
C14 C13 H13 119.3 . .
C13 C14 C9 117.6(2) . .
C13 C14 C15 122.5(2) . .
C9 C14 C15 119.86(19) . .
C16 C15 C20 117.7(2) . .
C16 C15 C14 122.47(19) . .
C20 C15 C14 119.81(18) . .
C17 C16 C15 121.5(2) . .
C17 C16 H16 119.2 . .
C15 C16 H16 119.2 . .
C16 C17 C18 120.5(2) . .
C16 C17 H17 119.8 . .
C18 C17 H17 119.8 . .
C19 C18 C17 120.1(2) . .
C19 C18 H18 120.0 . .
C17 C18 H18 120.0 . .
C18 C19 C20 120.6(2) . .
C18 C19 H19 119.7 . .
C20 C19 H19 119.7 . .
C19 C20 C15 119.63(19) . .
C19 C20 C7 121.84(19) . .
C15 C20 C7 118.53(19) . .
C26 C21 C22 118.0(2) . .
C26 C21 N1 121.89(19) . .
C22 C21 N1 120.08(19) . .
C23 C22 C21 121.0(2) . .
C23 C22 H22 119.5 . .
C21 C22 H22 119.5 . .
C22 C23 C24 121.3(2) . .
C22 C23 H23 119.4 . .
C24 C23 H23 119.4 . .
C23 C24 C25 118.2(2) . .
C23 C24 C27 122.3(2) . .
C25 C24 C27 119.5(2) . .
C26 C25 C24 121.1(2) . .
C26 C25 H25 119.5 . .
C24 C25 H25 119.5 . .
C25 C26 C21 120.4(2) . .
C25 C26 H26 119.8 . .
C21 C26 H26 119.8 . .
O1 C27 O2 123.6(2) . .
O1 C27 C24 124.8(2) . .
O2 C27 C24 111.5(2) . .
O2 C28 H28A 109.5 . .
O2 C28 H28B 109.5 . .
H28A C28 H28B 109.5 . .
O2 C28 H28C 109.5 . .
H28A C28 H28C 109.5 . .
H28B C28 H28C 109.5 . .
C30 C29 C34 117.8(2) . .
C30 C29 N2 120.2(2) . .
C34 C29 N2 121.9(2) . .
C29 C30 C31 121.2(2) . .
C29 C30 H30 119.4 . .
C31 C30 H30 119.4 . .
C32 C31 C30 120.7(3) . .
C32 C31 H31 119.6 . .
C30 C31 H31 119.6 . .
C31 C32 C33 118.7(2) . .
C31 C32 H32 120.7 . .
C33 C32 H32 120.7 . .
C32 C33 C34 121.4(3) . .
C32 C33 H33 119.3 . .
C34 C33 H33 119.3 . .
C33 C34 C29 120.1(2) . .
C33 C34 H34 120.0 . .
C29 C34 H34 120.0 . .
Cl1 C35 Cl1 112.4(5) . 2_655
Cl1 C35 H35A 109.1 . .
Cl1 C35 H35A 109.1 2_655 .
Cl1 C35 H35B 109.1 . .
Cl1 C35 H35B 109.1 2_655 .
H35A C35 H35B 107.9 . .

loop_
_geom_bond_atom_site_label_1
_geom_bond_atom_site_label_2
_geom_bond_distance
_geom_bond_site_symmetry_2
Cl1 C35 1.731(5) .
N1 C21 1.407(3) .
N1 C1 1.435(3) .
N1 C7 1.442(3) .
N2 C8 1.422(3) .
N2 C29 1.423(3) .
N2 C6 1.427(3) .
O1 C27 1.193(3) .
O2 C27 1.334(3) .
O2 C28 1.443(3) .
C1 C2 1.381(3) .
C1 C6 1.388(3) .
C2 C3 1.383(3) .
C2 H2 0.9300 .
C3 C4 1.376(4) .
C3 H3 0.9300 .
C4 C5 1.376(3) .
C4 H4 0.9300 .
C5 C6 1.385(3) .
C5 H5 0.9300 .
C7 C8 1.346(3) .
C7 C20 1.438(3) .
C8 C9 1.442(3) .
C9 C10 1.403(3) .
C9 C14 1.408(3) .
C10 C11 1.355(4) .
C10 H10 0.9300 .
C11 C12 1.387(4) .
C11 H11 0.9300 .
C12 C13 1.365(4) .
C12 H12 0.9300 .
C13 C14 1.400(3) .
C13 H13 0.9300 .
C14 C15 1.452(3) .
C15 C16 1.409(3) .
C15 C20 1.412(3) .
C16 C17 1.357(3) .
C16 H16 0.9300 .
C17 C18 1.385(4) .
C17 H17 0.9300 .
C18 C19 1.369(3) .
C18 H18 0.9300 .
C19 C20 1.400(3) .
C19 H19 0.9300 .
C21 C26 1.387(3) .
C21 C22 1.395(3) .
C22 C23 1.370(3) .
C22 H22 0.9300 .
C23 C24 1.376(3) .
C23 H23 0.9300 .
C24 C25 1.386(3) .
C24 C27 1.483(3) .
C25 C26 1.384(3) .
C25 H25 0.9300 .
C26 H26 0.9300 .
C28 H28A 0.9600 .
C28 H28B 0.9600 .
C28 H28C 0.9600 .
C29 C30 1.380(3) .
C29 C34 1.385(3) .
C30 C31 1.381(4) .
C30 H30 0.9300 .
C31 C32 1.363(4) .
C31 H31 0.9300 .
C32 C33 1.366(4) .
C32 H32 0.9300 .
C33 C34 1.384(4) .
C33 H33 0.9300 .
C34 H34 0.9300 .
C35 Cl1 1.731(5) 2_655
C35 H35A 0.9700 .
C35 H35B 0.9700 .

loop_
_geom_torsion_atom_site_label_1
_geom_torsion_atom_site_label_2
_geom_torsion_atom_site_label_3
_geom_torsion_atom_site_label_4
_geom_torsion
C21 N1 C1 C2 -82.6(3)
C7 N1 C1 C2 134.5(2)
C21 N1 C1 C6 99.7(2)
C7 N1 C1 C6 -43.2(2)
C6 C1 C2 C3 -2.4(3)
N1 C1 C2 C3 -179.98(19)
C1 C2 C3 C4 2.2(3)
C2 C3 C4 C5 0.4(3)
C3 C4 C5 C6 -2.7(3)
C4 C5 C6 C1 2.4(3)
C4 C5 C6 N2 175.6(2)
C2 C1 C6 C5 0.1(3)
N1 C1 C6 C5 177.82(18)
C2 C1 C6 N2 -173.51(18)
N1 C1 C6 N2 4.2(3)
C8 N2 C6 C5 -135.7(2)
C29 N2 C6 C5 70.6(3)
C8 N2 C6 C1 37.6(3)
C29 N2 C6 C1 -116.1(2)
C21 N1 C7 C8 -100.8(2)
C1 N1 C7 C8 41.0(2)
C21 N1 C7 C20 85.7(2)
C1 N1 C7 C20 -132.56(19)
C20 C7 C8 N2 174.20(18)
N1 C7 C8 N2 0.7(3)
C20 C7 C8 C9 0.3(3)
N1 C7 C8 C9 -173.18(18)
C29 N2 C8 C7 114.1(2)
C6 N2 C8 C7 -40.7(3)
C29 N2 C8 C9 -71.8(3)
C6 N2 C8 C9 133.4(2)
C7 C8 C9 C10 176.1(2)
N2 C8 C9 C10 2.3(3)
C7 C8 C9 C14 -2.5(3)
N2 C8 C9 C14 -176.39(18)
C14 C9 C10 C11 -1.2(4)
C8 C9 C10 C11 -179.8(2)
C9 C10 C11 C12 0.5(5)
C10 C11 C12 C13 0.1(5)
C11 C12 C13 C14 0.1(4)
C12 C13 C14 C9 -0.9(4)
C12 C13 C14 C15 177.5(2)
C10 C9 C14 C13 1.4(3)
C8 C9 C14 C13 -179.95(19)
C10 C9 C14 C15 -177.0(2)
C8 C9 C14 C15 1.6(3)
C13 C14 C15 C16 0.7(3)
C9 C14 C15 C16 179.1(2)
C13 C14 C15 C20 -176.9(2)
C9 C14 C15 C20 1.5(3)
C20 C15 C16 C17 0.1(3)
C14 C15 C16 C17 -177.6(2)
C15 C16 C17 C18 1.0(4)
C16 C17 C18 C19 -0.9(4)
C17 C18 C19 C20 -0.3(4)
C18 C19 C20 C15 1.5(3)
C18 C19 C20 C7 -178.5(2)
C16 C15 C20 C19 -1.3(3)
C14 C15 C20 C19 176.39(19)
C16 C15 C20 C7 178.59(19)
C14 C15 C20 C7 -3.7(3)
C8 C7 C20 C19 -177.2(2)
N1 C7 C20 C19 -4.0(3)
C8 C7 C20 C15 2.9(3)
N1 C7 C20 C15 176.10(17)
C1 N1 C21 C26 -152.6(2)
C7 N1 C21 C26 -13.3(3)
C1 N1 C21 C22 27.9(3)
C7 N1 C21 C22 167.2(2)
C26 C21 C22 C23 2.2(4)
N1 C21 C22 C23 -178.3(2)
C21 C22 C23 C24 -0.8(4)
C22 C23 C24 C25 -1.0(4)
C22 C23 C24 C27 176.0(2)
C23 C24 C25 C26 1.4(3)
C27 C24 C25 C26 -175.7(2)
C24 C25 C26 C21 0.1(3)
C22 C21 C26 C25 -1.8(3)
N1 C21 C26 C25 178.7(2)
C28 O2 C27 O1 2.2(4)
C28 O2 C27 C24 -178.5(2)
C23 C24 C27 O1 176.2(3)
C25 C24 C27 O1 -6.8(4)
C23 C24 C27 O2 -3.1(3)
C25 C24 C27 O2 173.9(2)
C8 N2 C29 C30 -8.6(3)
C6 N2 C29 C30 143.3(2)
C8 N2 C29 C34 170.6(2)
C6 N2 C29 C34 -37.6(3)
C34 C29 C30 C31 -2.1(4)
N2 C29 C30 C31 177.1(3)
C29 C30 C31 C32 1.0(5)
C30 C31 C32 C33 0.6(5)
C31 C32 C33 C34 -1.1(5)
C32 C33 C34 C29 0.0(5)
C30 C29 C34 C33 1.5(4)
N2 C29 C34 C33 -177.6(2)
